data_4089666
loop_
_publ_author_name
'Chaplin, Adrian B.'

_publ_section_title
;
 Rhodium(I) Complexes of the Conformationally Rigid IBioxMe4 Ligand:
 Preparation of Mono-, Bis-, and Tris-ligated NHC Complexes
;
_journal_issue 12
_journal_name_full Organometallics
_journal_page_first 3069
_journal_paper_doi 10.1021/om500332n
_journal_volume 33
_journal_year 2014
_chemical_formula_moiety 'C22 H32 Cl2 N4 O4 Rh'
_chemical_formula_sum 'C22 H32 Cl2 N4 O4 Rh'
_chemical_formula_weight 590.32
_chemical_melting_point ?
_space_group_crystal_system monoclinic
_space_group_IT_number 14
_space_group_name_Hall '-P 2yn'
_space_group_name_H-M_alt 'P 1 21/n 1'
_atom_sites_solution_hydrogens geom
_atom_sites_solution_primary direct
_atom_sites_solution_secondary difmap
_audit_creation_date 2013-10-27
_audit_creation_method
;
  Olex2 1.2
  (compiled 2012.05.09 svn.r2324, GUI svn.r4230)
;
_cell_angle_alpha 90
_cell_angle_beta 99.6169(18)
_cell_angle_gamma 90
_cell_formula_units_Z 2
_cell_length_a 10.18863(19)
_cell_length_b 11.35819(19)
_cell_length_c 10.8548(2)
_cell_measurement_reflns_used 12167
_cell_measurement_temperature 150(2)
_cell_measurement_theta_max 34.0584
_cell_measurement_theta_min 2.9980
_cell_volume 1238.51(4)
_computing_cell_refinement
;
CrysAlisPro, Agilent Technologies,
Version 1.171.36.21 (release 14-08-2012 CrysAlis171 .NET)
(compiled Sep 14 2012,17:21:16)
;
_computing_data_collection
;
CrysAlisPro, Agilent Technologies,
Version 1.171.36.21 (release 14-08-2012 CrysAlis171 .NET)
(compiled Sep 14 2012,17:21:16)
;
_computing_data_reduction
;
CrysAlisPro, Agilent Technologies,
Version 1.171.36.21 (release 14-08-2012 CrysAlis171 .NET)
(compiled Sep 14 2012,17:21:16)
;
_computing_molecular_graphics
;
Ortep-3 for Windows: L. J. Farrugia, J. Appl. Cryst (1997), 30, 565.
;
_computing_publication_material
;
O. V. Dolomanov, L. J. Bourhis, R. J. Gildea, J. A. K. Howard and H. Puschmann,
OLEX2: a complete structure solution, refinement and analysis program.
J. Appl. Cryst. (2009). 42, 339-341.
;
_computing_structure_refinement
;
SHELX, G.M. Sheldrick, Acta Cryst.
(2008). A64, 112-122
;
_computing_structure_solution
;
SHELX, G.M. Sheldrick, Acta Cryst.
(2008). A64, 112-122
;
_diffrn_ambient_temperature 150(2)
_diffrn_detector_area_resol_mean 10.2833
_diffrn_measured_fraction_theta_full 0.997
_diffrn_measured_fraction_theta_max 0.997
_diffrn_measurement_details
;
#__ type_ start__ end____ width___ exp.time_
  1 omega   35.00   79.00   1.0000    1.0000
omega____ theta____ kappa____ phi______ frames
    -       22.7843  178.0000  -60.0000 44

#__ type_ start__ end____ width___ exp.time_
  2 omega    2.00   31.00   1.0000    1.0000
omega____ theta____ kappa____ phi______ frames
    -       22.7843   38.0000  120.0000 29

#__ type_ start__ end____ width___ exp.time_
  3 omega   66.00   99.00   1.0000    1.0000
omega____ theta____ kappa____ phi______ frames
    -       22.7843   38.0000  120.0000 33

#__ type_ start__ end____ width___ exp.time_
  4 omega  -50.00   40.00   1.0000    1.0000
omega____ theta____ kappa____ phi______ frames
    -       22.7843  -57.0000  -30.0000 90

#__ type_ start__ end____ width___ exp.time_
  5 omega   57.00  107.00   1.0000    1.0000
omega____ theta____ kappa____ phi______ frames
    -       22.7843 -178.0000   30.0000 50

#__ type_ start__ end____ width___ exp.time_
  6 omega   -7.00   97.00   1.0000    1.0000
omega____ theta____ kappa____ phi______ frames
    -       22.7843   57.0000  -60.0000 104

#__ type_ start__ end____ width___ exp.time_
  7 omega   -7.00   97.00   1.0000    1.0000
omega____ theta____ kappa____ phi______ frames
    -       22.7843   57.0000   60.0000 104

#__ type_ start__ end____ width___ exp.time_
  8 omega   -7.00   70.00   1.0000    1.0000
omega____ theta____ kappa____ phi______ frames
    -       22.7843   57.0000 -180.0000 77

#__ type_ start__ end____ width___ exp.time_
  9 omega -112.00  -53.00   1.0000    1.0000
omega____ theta____ kappa____ phi______ frames
    -      -23.7218  178.0000    0.0000 59
;
_diffrn_measurement_device_type 'Oxford Diffraction: Xcalibur, Ruby, Gemini'
_diffrn_measurement_method '\w scans'
_diffrn_radiation_monochromator graphite
_diffrn_radiation_type 'Mo K\a'
_diffrn_radiation_wavelength 0.7107
_diffrn_reflns_av_R_equivalents 0.0186
_diffrn_reflns_av_unetI/netI 0.0120
_diffrn_reflns_Laue_measured_fraction_full 0.997
_diffrn_reflns_Laue_measured_fraction_max 0.997
_diffrn_reflns_limit_h_max 14
_diffrn_reflns_limit_h_min -14
_diffrn_reflns_limit_k_max 15
_diffrn_reflns_limit_k_min -15
_diffrn_reflns_limit_l_max 15
_diffrn_reflns_limit_l_min -15
_diffrn_reflns_number 18922
_diffrn_reflns_point_group_measured_fraction_full 0.997
_diffrn_reflns_point_group_measured_fraction_max 0.997
_diffrn_reflns_theta_full 29.575
_diffrn_reflns_theta_max 29.575
_diffrn_reflns_theta_min 3.004
_diffrn_source 'Enhance (Mo) X-ray Source'
_exptl_absorpt_coefficient_mu 0.941
_exptl_absorpt_correction_T_max 1.00000
_exptl_absorpt_correction_T_min 0.80609
_exptl_absorpt_correction_type multi-scan
_exptl_absorpt_process_details
;
CrysAlisPro, Agilent Technologies,
Version 1.171.36.21 (release 14-08-2012 CrysAlis171 .NET)
(compiled Sep 14 2012,17:21:16)
Empirical absorption correction using spherical harmonics,
 implemented in SCALE3 ABSPACK scaling algorithm.
;
_exptl_crystal_colour orange
_exptl_crystal_colour_primary orange
_exptl_crystal_density_diffrn 1.583
_exptl_crystal_density_meas ?
_exptl_crystal_description block
_exptl_crystal_F_000 606
_exptl_crystal_recrystallization_method 'Crystals grown from CH2Cl2 at 293 K'
_exptl_crystal_size_max 0.75
_exptl_crystal_size_mid 0.5
_exptl_crystal_size_min 0.4
_refine_diff_density_max 0.451
_refine_diff_density_min -0.404
_refine_diff_density_rms 0.056
_refine_ls_extinction_method none
_refine_ls_goodness_of_fit_ref 1.124
_refine_ls_hydrogen_treatment constr
_refine_ls_matrix_type full
_refine_ls_number_parameters 155
_refine_ls_number_reflns 3463
_refine_ls_number_restraints 0
_refine_ls_restrained_S_all 1.124
_refine_ls_R_factor_all 0.0212
_refine_ls_R_factor_gt 0.0198
_refine_ls_shift/su_max 0.001
_refine_ls_shift/su_mean 0.000
_refine_ls_structure_factor_coef Fsqd
_refine_ls_weighting_details 'w=1/[\s^2^(Fo^2^)+(0.0196P)^2^+0.7848P] where P=(Fo^2^+2Fc^2^)/3'
_refine_ls_weighting_scheme calc
_refine_ls_wR_factor_gt 0.0488
_refine_ls_wR_factor_ref 0.0494
_reflns_Friedel_coverage 0.000
_reflns_number_gt 3305
_reflns_number_total 3463
_reflns_threshold_expression 'I > 2\s(I)'
_cod_data_source_file om500332n_si_002.cif
_cod_data_source_block RhIBioxMe22Cl2
_cod_depositor_comments
;
The following automatic conversions were performed:

data item '_chemical_melting_point' value 'not measured' was changed
to '?' -- the value is undefined or not given.

data item '_exptl_crystal_density_meas' value 'not measured' was
changed to '?' -- the value is perceived as not measured.

Automatic conversion script
Id: cif_fix_values 6909 2019-04-08 15:41:33Z antanas 
;
_cod_database_code 4089666
_shelxl_version_number 2013-4
_shelx_space_group_comment
;
The symmetry employed for this shelxl refinement is uniquely defined
by the following loop, which should always be used as a source of
symmetry information in preference to the above space-group names.
They are only intended as comments.
;
_olex2_refinement_description
;
1. Fixed Uiso
 At 1.2 times of:
  All C(H,H) groups
 At 1.5 times of:
  All C(H,H,H) groups
2.a Secondary CH2 refined with riding coordinates:
 C9(H9A,H9B), C12(H12A,H12B)
2.b Idealised Me refined as rotating group:
 C14(H14A,H14B,H14C), C15(H15A,H15B,H15C), C16(H16A,H16B,H16C), C17(H17A,H17B,
 H17C)
;

loop_
_space_group_symop_operation_xyz
'x, y, z'
'-x+1/2, y+1/2, -z+1/2'
'-x, -y, -z'
'x-1/2, -y-1/2, z-1/2'

loop_
_atom_site_label
_atom_site_type_symbol
_atom_site_fract_x
_atom_site_fract_y
_atom_site_fract_z
_atom_site_U_iso_or_equiv
_atom_site_adp_type
_atom_site_occupancy
_atom_site_site_symmetry_order
_atom_site_calc_flag
_atom_site_refinement_flags_posn
_atom_site_refinement_flags_adp
_atom_site_refinement_flags_occupancy
Rh1 Rh 0.5000 0.5000 0.5000 0.01164(4) Uani 1 2 d S . P
Cl2 Cl 0.55965(4) 0.68516(3) 0.43857(3) 0.02490(8) Uani 1 1 d . . .
O10 O 0.81268(10) 0.54176(10) 0.94796(9) 0.0235(2) Uani 1 1 d . . .
O13 O 0.49908(10) 0.64261(10) 0.97360(9) 0.0230(2) Uani 1 1 d . . .
N4 N 0.68568(10) 0.53069(10) 0.75338(10) 0.01364(19) Uani 1 1 d . . .
N7 N 0.49401(10) 0.59030(9) 0.76932(10) 0.01354(19) Uani 1 1 d . . .
C3 C 0.56314(12) 0.54474(11) 0.68357(11) 0.0132(2) Uani 1 1 d . . .
C5 C 0.69151(12) 0.56210(12) 0.87763(11) 0.0159(2) Uani 1 1 d . . .
C6 C 0.56924(13) 0.60021(11) 0.88757(11) 0.0157(2) Uani 1 1 d . . .
C8 C 0.81393(13) 0.47962(13) 0.73491(13) 0.0188(3) Uani 1 1 d . . .
C9 C 0.90107(14) 0.52349(16) 0.85676(14) 0.0264(3) Uani 1 1 d . . .
H9A H 0.9700 0.4643 0.8880 0.032 Uiso 1 1 calc R U .
H9B H 0.9459 0.5981 0.8414 0.032 Uiso 1 1 calc R U .
C11 C 0.35471(12) 0.62447(12) 0.77224(12) 0.0177(2) Uani 1 1 d . . .
C12 C 0.37655(14) 0.68801(14) 0.90076(14) 0.0246(3) Uani 1 1 d . . .
H12A H 0.3838 0.7741 0.8889 0.029 Uiso 1 1 calc R U .
H12B H 0.3006 0.6727 0.9447 0.029 Uiso 1 1 calc R U .
C14 C 0.86151(15) 0.52910(18) 0.62025(15) 0.0320(4) Uani 1 1 d . . .
H14A H 0.7995 0.5060 0.5452 0.048 Uiso 1 1 calc R U .
H14B H 0.9503 0.4981 0.6156 0.048 Uiso 1 1 calc R U .
H14C H 0.8655 0.6152 0.6260 0.048 Uiso 1 1 calc R U .
C15 C 0.80224(18) 0.34601(15) 0.73255(18) 0.0359(4) Uani 1 1 d . . .
H15A H 0.7769 0.3186 0.8109 0.054 Uiso 1 1 calc R U .
H15B H 0.8881 0.3114 0.7230 0.054 Uiso 1 1 calc R U .
H15C H 0.7342 0.3220 0.6622 0.054 Uiso 1 1 calc R U .
C16 C 0.29967(15) 0.70668(14) 0.66552(15) 0.0275(3) Uani 1 1 d . . .
H16A H 0.3588 0.7748 0.6659 0.041 Uiso 1 1 calc R U .
H16B H 0.2108 0.7335 0.6760 0.041 Uiso 1 1 calc R U .
H16C H 0.2939 0.6647 0.5859 0.041 Uiso 1 1 calc R U .
C17 C 0.27059(15) 0.51376(14) 0.77360(15) 0.0260(3) Uani 1 1 d . . .
H17A H 0.2690 0.4705 0.6952 0.039 Uiso 1 1 calc R U .
H17B H 0.1796 0.5358 0.7824 0.039 Uiso 1 1 calc R U .
H17C H 0.3091 0.4638 0.8440 0.039 Uiso 1 1 calc R U .

loop_
_atom_site_aniso_label
_atom_site_aniso_U_11
_atom_site_aniso_U_22
_atom_site_aniso_U_33
_atom_site_aniso_U_23
_atom_site_aniso_U_13
_atom_site_aniso_U_12
Rh1 0.00978(6) 0.01384(7) 0.01085(7) -0.00043(4) 0.00037(4) -0.00007(4)
Cl2 0.02872(17) 0.02031(15) 0.02457(16) 0.00315(12) 0.00123(13) -0.00580(13)
O10 0.0165(4) 0.0385(6) 0.0136(4) -0.0040(4) -0.0025(3) 0.0057(4)
O13 0.0209(5) 0.0330(6) 0.0158(4) -0.0060(4) 0.0048(4) 0.0050(4)
N4 0.0130(5) 0.0163(5) 0.0113(5) -0.0014(4) 0.0009(4) 0.0012(4)
N7 0.0119(4) 0.0153(5) 0.0133(5) -0.0005(4) 0.0016(4) 0.0002(4)
C3 0.0123(5) 0.0130(5) 0.0140(5) 0.0002(4) 0.0013(4) -0.0001(4)
C5 0.0160(6) 0.0194(6) 0.0112(5) -0.0012(4) -0.0004(4) -0.0001(5)
C6 0.0177(6) 0.0177(5) 0.0118(5) -0.0020(4) 0.0024(4) -0.0005(5)
C8 0.0133(5) 0.0259(6) 0.0160(6) -0.0037(5) -0.0012(4) 0.0059(5)
C9 0.0150(6) 0.0438(9) 0.0190(6) -0.0095(6) -0.0014(5) 0.0040(6)
C11 0.0131(5) 0.0208(6) 0.0196(6) -0.0018(5) 0.0041(4) 0.0021(5)
C12 0.0192(6) 0.0300(7) 0.0248(7) -0.0081(6) 0.0042(5) 0.0049(5)
C14 0.0175(7) 0.0579(11) 0.0214(7) 0.0007(7) 0.0056(5) 0.0027(7)
C15 0.0356(9) 0.0261(8) 0.0415(9) -0.0071(7) -0.0063(7) 0.0139(7)
C16 0.0245(7) 0.0274(7) 0.0294(8) 0.0030(6) 0.0011(6) 0.0104(6)
C17 0.0184(6) 0.0324(8) 0.0283(7) -0.0023(6) 0.0070(5) -0.0079(6)

loop_
_atom_type_symbol
_atom_type_description
_atom_type_scat_dispersion_real
_atom_type_scat_dispersion_imag
_atom_type_scat_source
C C 0.0033 0.0016 'International Tables Vol C Tables 4.2.6.8 and 6.1.1.4'
H H 0.0000 0.0000 'International Tables Vol C Tables 4.2.6.8 and 6.1.1.4'
N N 0.0061 0.0033 'International Tables Vol C Tables 4.2.6.8 and 6.1.1.4'
O O 0.0106 0.0060 'International Tables Vol C Tables 4.2.6.8 and 6.1.1.4'
Cl Cl 0.1484 0.1585 'International Tables Vol C Tables 4.2.6.8 and 6.1.1.4'
Rh Rh -1.1178 0.9187 'International Tables Vol C Tables 4.2.6.8 and 6.1.1.4'

loop_
_geom_angle_atom_site_label_1
_geom_angle_atom_site_label_2
_geom_angle_atom_site_label_3
_geom_angle
_geom_angle_site_symmetry_1
_geom_angle_site_symmetry_3
Cl2 Rh1 Cl2 180.0 3_666 .
C3 Rh1 Cl2 90.00(3) 3_666 3_666
C3 Rh1 Cl2 90.00(3) . 3_666
C3 Rh1 Cl2 90.00(3) 3_666 .
C3 Rh1 Cl2 90.00(3) . .
C3 Rh1 C3 180.0 . 3_666
C5 O10 C9 104.40(10) . .
C6 O13 C12 104.76(10) . .
C3 N4 C5 113.50(10) . .
C3 N4 C8 136.40(11) . .
C5 N4 C8 109.79(10) . .
C3 N7 C6 113.29(10) . .
C3 N7 C11 136.40(11) . .
C6 N7 C11 110.11(10) . .
N4 C3 Rh1 128.51(9) . .
N4 C3 N7 101.30(10) . .
N7 C3 Rh1 130.12(9) . .
O10 C5 N4 112.96(11) . .
C6 C5 O10 141.21(12) . .
C6 C5 N4 105.79(11) . .
O13 C6 N7 113.16(11) . .
C5 C6 O13 140.76(12) . .
C5 C6 N7 106.09(11) . .
N4 C8 C9 98.76(10) . .
N4 C8 C14 112.20(12) . .
N4 C8 C15 109.03(12) . .
C14 C8 C9 111.45(13) . .
C14 C8 C15 112.98(14) . .
C15 C8 C9 111.57(13) . .
O10 C9 C8 107.13(11) . .
N7 C11 C12 98.47(10) . .
N7 C11 C16 112.25(11) . .
N7 C11 C17 109.12(11) . .
C16 C11 C12 112.23(12) . .
C16 C11 C17 112.21(12) . .
C17 C11 C12 111.79(12) . .
O13 C12 C11 107.72(11) . .

loop_
_geom_bond_atom_site_label_1
_geom_bond_atom_site_label_2
_geom_bond_distance
_geom_bond_site_symmetry_2
Rh1 Cl2 2.3178(3) 3_666
Rh1 Cl2 2.3178(3) .
Rh1 C3 2.0528(12) .
Rh1 C3 2.0528(12) 3_666
O10 C5 1.3584(15) .
O10 C9 1.4601(18) .
O13 C6 1.3557(15) .
O13 C12 1.4559(17) .
N4 C3 1.3574(15) .
N4 C5 1.3868(16) .
N4 C8 1.4736(16) .
N7 C3 1.3600(15) .
N7 C6 1.3853(16) .
N7 C11 1.4768(16) .
C5 C6 1.3401(18) .
C8 C9 1.5471(19) .
C8 C14 1.517(2) .
C8 C15 1.522(2) .
C11 C12 1.5534(19) .
C11 C16 1.520(2) .
C11 C17 1.5232(19) .
